data_4340740
loop_
_publ_author_name
'Kramer, Wesley W.'
'Cameron, Lindsay A.'
'Zarkesh, Ryan A.'
'Ziller, Joseph W.'
'Heyduk, Alan F.'

_publ_section_title
;
 Donor-Acceptor Ligand-to-Ligand Charge-Transfer Coordination Complexes of
 Nickel(II).
;
_journal_issue 16
_journal_name_full 'Inorganic chemistry'
_journal_page_first 8825
_journal_page_last 8837
_journal_paper_doi 10.1021/ic5017214
_journal_volume 53
_journal_year 2014
_chemical_formula_sum 'C46 H53 N2 Ni O2.5'
_chemical_formula_weight 732.61
_chemical_name_systematic
; 
 ? 
;
_space_group_IT_number 61
_symmetry_cell_setting orthorhombic
_symmetry_space_group_name_Hall '-P 2ac 2ab'
_symmetry_space_group_name_H-M 'P b c a'
_atom_sites_solution_hydrogens calc
_atom_sites_solution_primary direct
_atom_sites_solution_secondary difmap
_audit_creation_method SHELXL-97
_cell_angle_alpha 90.00
_cell_angle_beta 90.00
_cell_angle_gamma 90.00
_cell_formula_units_Z 8
_cell_length_a 11.4199(4)
_cell_length_b 26.3839(8)
_cell_length_c 26.4205(8)
_cell_measurement_reflns_used 9906
_cell_measurement_temperature 93(2)
_cell_measurement_theta_max 28.37
_cell_measurement_theta_min 2.18
_cell_volume 7960.5(4)
_computing_cell_refinement 'Bruker SMART APEX2/SAINT'
_computing_data_collection 'Bruker SMART APEX2'
_computing_data_reduction 'Bruker SAINT'
_computing_molecular_graphics 'Bruker SHELXTL'
_computing_publication_material 'Bruker SHELXTL'
_computing_structure_refinement 'SHELXL-97 (Sheldrick, 2008)'
_computing_structure_solution 'SHELXS-97 (Sheldrick, 2008)'
_diffrn_ambient_temperature 93(2)
_diffrn_measured_fraction_theta_full 0.958
_diffrn_measured_fraction_theta_max 0.958
_diffrn_measurement_device_type 'Bruker SMART APEX II CCD'
_diffrn_measurement_method 'phi and omega'
_diffrn_radiation_monochromator graphite
_diffrn_radiation_source 'fine-focus sealed tube'
_diffrn_radiation_type MoK\a
_diffrn_radiation_wavelength 0.71073
_diffrn_reflns_av_R_equivalents 0.0553
_diffrn_reflns_av_sigmaI/netI 0.0555
_diffrn_reflns_limit_h_max 15
_diffrn_reflns_limit_h_min -14
_diffrn_reflns_limit_k_max 34
_diffrn_reflns_limit_k_min -35
_diffrn_reflns_limit_l_max 34
_diffrn_reflns_limit_l_min -35
_diffrn_reflns_number 69004
_diffrn_reflns_theta_full 28.90
_diffrn_reflns_theta_max 28.90
_diffrn_reflns_theta_min 1.73
_exptl_absorpt_coefficient_mu 0.528
_exptl_absorpt_correction_T_max 0.9394
_exptl_absorpt_correction_T_min 0.8560
_exptl_absorpt_correction_type multi-scan
_exptl_absorpt_process_details 'Bruker SADABS'
_exptl_crystal_colour black
_exptl_crystal_density_diffrn 1.223
_exptl_crystal_density_meas ?
_exptl_crystal_density_method 'not measured'
_exptl_crystal_description Wedge
_exptl_crystal_F_000 3128
_exptl_crystal_size_max 0.30
_exptl_crystal_size_mid 0.22
_exptl_crystal_size_min 0.12
_refine_diff_density_max 1.400
_refine_diff_density_min -0.759
_refine_diff_density_rms 0.059
_refine_ls_extinction_method none
_refine_ls_goodness_of_fit_ref 0.983
_refine_ls_hydrogen_treatment constr
_refine_ls_matrix_type full
_refine_ls_number_parameters 490
_refine_ls_number_reflns 10048
_refine_ls_number_restraints 0
_refine_ls_restrained_S_all 0.983
_refine_ls_R_factor_all 0.0686
_refine_ls_R_factor_gt 0.0393
_refine_ls_shift/su_max 0.869
_refine_ls_shift/su_mean 0.002
_refine_ls_structure_factor_coef Fsqd
_refine_ls_weighting_details 'calc w=1/[\s^2^(Fo^2^)+(0.0592P)^2^+0.0000P] where P=(Fo^2^+2Fc^2^)/3'
_refine_ls_weighting_scheme calc
_refine_ls_wR_factor_gt 0.1034
_refine_ls_wR_factor_ref 0.1115
_reflns_number_gt 6622
_reflns_number_total 10048
_reflns_threshold_expression >2sigma(I)
_cod_data_source_file ic5017214_si_002.cif
_cod_data_source_block afh259_1b
_cod_depositor_comments
;
The following automatic conversions were performed:

'_symmetry_cell_setting' value 'Orthorhombic' changed to
'orthorhombic' according to
/usr/data/users/saulius/crontab/automatic-downloads/rss-feeds/ACS/lib/dictionaries/cif_core.dic
dictionary named 'cif_core.dic' version 2.4.2 from 2011-04-26.

Automatic conversion script
Id: cif_fix_values 2281 2013-09-26 08:29:07Z andrius 

 Adding full bibliography for 4340739--4340747.cif.

The following automatic conversions were performed:

'_exptl_crystal_density_meas' value 'none' was changed to '?' - the
value is perceived as not measured.

Automatic conversion script
Id: cif_fix_values 3008 2015-01-20 13:52:24Z robertas 
;
_cod_original_sg_symbol_H-M Pbca
_cod_original_formula_sum 'C46 H53 N2 Ni O2.50'
_cod_database_code 4340740

loop_
_symmetry_equiv_pos_as_xyz
'x, y, z'
'-x+1/2, -y, z+1/2'
'-x, y+1/2, -z+1/2'
'x+1/2, -y+1/2, -z'
'-x, -y, -z'
'x-1/2, y, -z-1/2'
'x, -y-1/2, z-1/2'
'-x-1/2, y-1/2, z'

loop_
_atom_site_label
_atom_site_type_symbol
_atom_site_fract_x
_atom_site_fract_y
_atom_site_fract_z
_atom_site_U_iso_or_equiv
_atom_site_adp_type
_atom_site_occupancy
_atom_site_symmetry_multiplicity
_atom_site_calc_flag
_atom_site_refinement_flags
_atom_site_disorder_assembly
_atom_site_disorder_group
Ni1 Ni 0.59970(2) 0.138811(8) 0.553914(9) 0.01873(8) Uani 1 1 d . . .
N1 N 0.59054(13) 0.12819(5) 0.48381(6) 0.0195(3) Uani 1 1 d . . .
N2 N 0.52465(13) 0.20156(6) 0.54027(6) 0.0195(3) Uani 1 1 d . . .
O1 O 0.68247(11) 0.08102(4) 0.56288(5) 0.0209(3) Uani 1 1 d . . .
O2 O 0.60154(11) 0.14933(4) 0.62152(5) 0.0202(3) Uani 1 1 d . . .
C1 C 0.70227(17) 0.07344(7) 0.61293(7) 0.0202(4) Uani 1 1 d . . .
C2 C 0.65763(16) 0.11063(6) 0.64552(7) 0.0190(4) Uani 1 1 d . . .
C3 C 0.66984(16) 0.10596(7) 0.69805(7) 0.0200(4) Uani 1 1 d . . .
C4 C 0.72827(17) 0.06263(7) 0.71540(7) 0.0249(4) Uani 1 1 d . . .
H4A H 0.7377 0.0585 0.7509 0.030 Uiso 1 1 calc R . .
C5 C 0.77359(19) 0.02508(7) 0.68353(7) 0.0272(5) Uani 1 1 d . . .
C6 C 0.76021(17) 0.03119(7) 0.63141(7) 0.0246(4) Uani 1 1 d . . .
H6A H 0.7906 0.0065 0.6087 0.029 Uiso 1 1 calc R . .
C7 C 0.61590(16) 0.14570(7) 0.73351(7) 0.0209(4) Uani 1 1 d . . .
C8 C 0.63981(19) 0.13421(7) 0.78956(7) 0.0268(4) Uani 1 1 d . . .
H8A H 0.7245 0.1331 0.7954 0.040 Uiso 1 1 calc R . .
H8B H 0.6052 0.1014 0.7984 0.040 Uiso 1 1 calc R . .
H8C H 0.6050 0.1608 0.8106 0.040 Uiso 1 1 calc R . .
C9 C 0.66637(17) 0.19863(7) 0.72224(7) 0.0243(4) Uani 1 1 d . . .
H9A H 0.7506 0.1988 0.7294 0.037 Uiso 1 1 calc R . .
H9B H 0.6273 0.2238 0.7436 0.037 Uiso 1 1 calc R . .
H9C H 0.6534 0.2070 0.6865 0.037 Uiso 1 1 calc R . .
C10 C 0.48231(17) 0.14649(7) 0.72539(8) 0.0256(4) Uani 1 1 d . . .
H10A H 0.4496 0.1132 0.7339 0.038 Uiso 1 1 calc R . .
H10B H 0.4652 0.1543 0.6899 0.038 Uiso 1 1 calc R . .
H10C H 0.4471 0.1724 0.7472 0.038 Uiso 1 1 calc R . .
C11 C 0.8341(2) -0.02290(8) 0.70354(8) 0.0394(6) Uani 1 1 d . . .
C12 C 0.7612(3) -0.06969(9) 0.68678(12) 0.0784(11) Uani 1 1 d . . .
H12A H 0.7972 -0.1006 0.7002 0.118 Uiso 1 1 calc R . .
H12B H 0.7592 -0.0714 0.6497 0.118 Uiso 1 1 calc R . .
H12C H 0.6812 -0.0666 0.6998 0.118 Uiso 1 1 calc R . .
C13 C 0.9542(3) -0.02802(13) 0.68059(13) 0.0839(11) Uani 1 1 d . . .
H13A H 1.0018 0.0014 0.6899 0.126 Uiso 1 1 calc R . .
H13B H 0.9474 -0.0299 0.6437 0.126 Uiso 1 1 calc R . .
H13C H 0.9915 -0.0590 0.6933 0.126 Uiso 1 1 calc R . .
C14 C 0.8417(4) -0.02503(11) 0.76040(10) 0.0915(14) Uani 1 1 d . . .
H14A H 0.8870 0.0040 0.7727 0.137 Uiso 1 1 calc R . .
H14B H 0.8804 -0.0566 0.7707 0.137 Uiso 1 1 calc R . .
H14C H 0.7627 -0.0239 0.7748 0.137 Uiso 1 1 calc R . .
C15 C 0.55027(16) 0.16745(7) 0.45980(7) 0.0203(4) Uani 1 1 d . . .
C16 C 0.52404(16) 0.18025(7) 0.40729(7) 0.0208(4) Uani 1 1 d . . .
C17 C 0.53247(17) 0.15558(8) 0.36136(7) 0.0242(4) Uani 1 1 d . . .
H17A H 0.5606 0.1218 0.3592 0.029 Uiso 1 1 calc R . .
C18 C 0.49775(18) 0.18240(8) 0.31765(8) 0.0281(5) Uani 1 1 d . . .
H18A H 0.5038 0.1660 0.2857 0.034 Uiso 1 1 calc R . .
C19 C 0.45557(18) 0.23117(8) 0.31929(7) 0.0262(4) Uani 1 1 d . . .
H19A H 0.4328 0.2475 0.2888 0.031 Uiso 1 1 calc R . .
C20 C 0.44552(16) 0.25748(7) 0.36594(7) 0.0224(4) Uani 1 1 d . . .
C21 C 0.40288(17) 0.30743(7) 0.37443(8) 0.0250(4) Uani 1 1 d . . .
H21A H 0.3787 0.3276 0.3465 0.030 Uiso 1 1 calc R . .
C22 C 0.39632(17) 0.32679(7) 0.42243(8) 0.0242(4) Uani 1 1 d . . .
H22A H 0.3679 0.3603 0.4268 0.029 Uiso 1 1 calc R . .
C23 C 0.43018(16) 0.29887(7) 0.46604(8) 0.0233(4) Uani 1 1 d . . .
H23A H 0.4240 0.3131 0.4990 0.028 Uiso 1 1 calc R . .
C24 C 0.47212(16) 0.25050(7) 0.45904(7) 0.0204(4) Uani 1 1 d . . .
C25 C 0.51497(16) 0.21024(7) 0.49213(7) 0.0204(4) Uani 1 1 d . . .
C26 C 0.48000(16) 0.23066(7) 0.40907(7) 0.0203(4) Uani 1 1 d . . .
C27 C 0.61094(17) 0.08221(7) 0.45541(6) 0.0198(4) Uani 1 1 d . . .
C28 C 0.51695(18) 0.04963(8) 0.44792(8) 0.0264(4) Uani 1 1 d . . .
C29 C 0.5366(2) 0.00591(8) 0.42012(8) 0.0343(5) Uani 1 1 d . . .
H29A H 0.4737 -0.0171 0.4151 0.041 Uiso 1 1 calc R . .
C30 C 0.6444(2) -0.00520(7) 0.39959(7) 0.0325(5) Uani 1 1 d . . .
C31 C 0.7364(2) 0.02845(7) 0.40731(7) 0.0287(5) Uani 1 1 d . . .
H31A H 0.8108 0.0212 0.3930 0.034 Uiso 1 1 calc R . .
C32 C 0.72159(18) 0.07267(7) 0.43564(7) 0.0222(4) Uani 1 1 d . . .
C33 C 0.39720(19) 0.06099(9) 0.46912(10) 0.0402(6) Uani 1 1 d . . .
H33A H 0.4046 0.0718 0.5045 0.060 Uiso 1 1 calc R . .
H33B H 0.3486 0.0304 0.4674 0.060 Uiso 1 1 calc R . .
H33C H 0.3606 0.0881 0.4493 0.060 Uiso 1 1 calc R . .
C34 C 0.6627(3) -0.05397(8) 0.37064(9) 0.0523(7) Uani 1 1 d . . .
H34A H 0.5910 -0.0626 0.3522 0.078 Uiso 1 1 calc R . .
H34B H 0.6819 -0.0813 0.3944 0.078 Uiso 1 1 calc R . .
H34C H 0.7272 -0.0496 0.3466 0.078 Uiso 1 1 calc R . .
C35 C 0.82101(18) 0.10845(8) 0.44522(8) 0.0321(5) Uani 1 1 d . . .
H35A H 0.7996 0.1424 0.4334 0.048 Uiso 1 1 calc R . .
H35B H 0.8907 0.0967 0.4270 0.048 Uiso 1 1 calc R . .
H35C H 0.8378 0.1096 0.4816 0.048 Uiso 1 1 calc R . .
C36 C 0.47861(17) 0.23704(7) 0.57735(7) 0.0198(4) Uani 1 1 d . . .
C37 C 0.54953(17) 0.27533(7) 0.59651(7) 0.0236(4) Uani 1 1 d . . .
C38 C 0.50221(18) 0.30688(7) 0.63364(8) 0.0267(5) Uani 1 1 d . . .
H38A H 0.5494 0.3333 0.6472 0.032 Uiso 1 1 calc R . .
C39 C 0.38928(18) 0.30111(7) 0.65138(7) 0.0263(4) Uani 1 1 d . . .
C40 C 0.32145(18) 0.26220(7) 0.63111(7) 0.0263(4) Uani 1 1 d . . .
H40A H 0.2437 0.2577 0.6431 0.032 Uiso 1 1 calc R . .
C41 C 0.36390(17) 0.22981(7) 0.59397(7) 0.0232(4) Uani 1 1 d . . .
C42 C 0.67308(18) 0.28249(8) 0.57777(9) 0.0349(5) Uani 1 1 d . . .
H42A H 0.7139 0.2498 0.5780 0.052 Uiso 1 1 calc R . .
H42B H 0.7143 0.3063 0.6000 0.052 Uiso 1 1 calc R . .
H42C H 0.6714 0.2960 0.5432 0.052 Uiso 1 1 calc R . .
C43 C 0.3382(2) 0.33693(9) 0.69015(8) 0.0377(6) Uani 1 1 d . . .
H43A H 0.4016 0.3555 0.7069 0.057 Uiso 1 1 calc R . .
H43B H 0.2940 0.3175 0.7154 0.057 Uiso 1 1 calc R . .
H43C H 0.2857 0.3610 0.6733 0.057 Uiso 1 1 calc R . .
C44 C 0.28784(19) 0.18845(8) 0.57255(8) 0.0331(5) Uani 1 1 d . . .
H44A H 0.2132 0.1876 0.5908 0.050 Uiso 1 1 calc R . .
H44B H 0.3276 0.1557 0.5763 0.050 Uiso 1 1 calc R . .
H44C H 0.2733 0.1951 0.5366 0.050 Uiso 1 1 calc R . .
O3 O 0.5000 0.5000 0.5000 0.1437(19) Uani 1 2 d S . .
C45A C 0.6027(3) 0.41965(12) 0.47244(15) 0.0806(11) Uani 0.530(6) 1 d P A 1
H45A H 0.6786 0.4358 0.4661 0.121 Uiso 0.530(6) 1 calc PR A 1
H45B H 0.5923 0.3911 0.4491 0.121 Uiso 0.530(6) 1 calc PR A 1
H45C H 0.6000 0.4073 0.5074 0.121 Uiso 0.530(6) 1 calc PR A 1
C46A C 0.5143(5) 0.45448(19) 0.4650(2) 0.0557(18) Uani 0.530(6) 1 d P A 1
H46A H 0.4394 0.4356 0.4656 0.067 Uiso 0.530(6) 1 calc PR A 1
H46B H 0.5235 0.4679 0.4302 0.067 Uiso 0.530(6) 1 calc PR A 1
C45B C 0.6027(3) 0.41965(12) 0.47244(15) 0.0806(11) Uani 0.470(6) 1 d P A 2
H45D H 0.5525 0.3924 0.4853 0.121 Uiso 0.470(6) 1 calc PR A 2
H45E H 0.6842 0.4081 0.4719 0.121 Uiso 0.470(6) 1 calc PR A 2
H45F H 0.5782 0.4287 0.4381 0.121 Uiso 0.470(6) 1 calc PR A 2
C46B C 0.5918(4) 0.46679(19) 0.5075(3) 0.050(2) Uani 0.470(6) 1 d P A 2
H46C H 0.5872 0.4545 0.5428 0.060 Uiso 0.470(6) 1 calc PR A 2
H46D H 0.6655 0.4864 0.5045 0.060 Uiso 0.470(6) 1 calc PR A 2

loop_
_atom_site_aniso_label
_atom_site_aniso_U_11
_atom_site_aniso_U_22
_atom_site_aniso_U_33
_atom_site_aniso_U_23
_atom_site_aniso_U_13
_atom_site_aniso_U_12
Ni1 0.02224(13) 0.01800(12) 0.01594(13) 0.00006(9) -0.00130(10) 0.00357(10)
N1 0.0211(8) 0.0202(8) 0.0172(8) -0.0007(6) -0.0005(7) 0.0016(6)
N2 0.0212(8) 0.0202(8) 0.0172(8) -0.0011(6) -0.0014(7) 0.0031(6)
O1 0.0253(7) 0.0191(6) 0.0182(7) -0.0006(5) -0.0020(6) 0.0035(5)
O2 0.0233(7) 0.0206(6) 0.0167(7) 0.0004(5) -0.0018(6) 0.0047(5)
C1 0.0232(10) 0.0198(9) 0.0176(10) -0.0001(7) -0.0024(8) -0.0011(7)
C2 0.0189(10) 0.0164(9) 0.0218(10) 0.0013(7) -0.0017(8) -0.0003(7)
C3 0.0197(10) 0.0203(9) 0.0201(10) 0.0000(7) -0.0008(8) -0.0011(7)
C4 0.0308(11) 0.0250(10) 0.0190(10) 0.0004(8) -0.0043(9) 0.0004(8)
C5 0.0379(12) 0.0202(9) 0.0236(11) 0.0011(8) -0.0076(9) 0.0050(9)
C6 0.0310(11) 0.0189(9) 0.0238(11) -0.0040(8) -0.0036(9) 0.0049(8)
C7 0.0216(10) 0.0230(9) 0.0180(9) 0.0000(7) -0.0009(8) 0.0010(7)
C8 0.0291(11) 0.0321(11) 0.0193(10) -0.0014(8) -0.0006(9) 0.0031(9)
C9 0.0236(11) 0.0235(10) 0.0259(11) -0.0037(8) 0.0016(9) 0.0001(8)
C10 0.0221(10) 0.0297(11) 0.0248(11) -0.0037(8) 0.0004(8) 0.0018(8)
C11 0.0619(17) 0.0275(11) 0.0289(12) 0.0019(9) -0.0101(12) 0.0193(11)
C12 0.135(3) 0.0269(13) 0.073(2) 0.0076(14) -0.026(2) 0.0133(17)
C13 0.086(3) 0.079(2) 0.087(3) 0.0259(19) 0.003(2) 0.053(2)
C14 0.176(4) 0.0584(19) 0.0404(17) 0.0096(14) -0.012(2) 0.067(2)
C15 0.0191(10) 0.0228(9) 0.0190(10) -0.0013(7) 0.0000(8) 0.0018(8)
C16 0.0191(10) 0.0232(9) 0.0202(10) 0.0017(8) 0.0003(8) 0.0011(8)
C17 0.0248(11) 0.0265(10) 0.0214(10) 0.0000(8) -0.0016(8) 0.0020(8)
C18 0.0331(12) 0.0340(11) 0.0173(10) -0.0022(8) -0.0010(9) -0.0009(9)
C19 0.0273(11) 0.0332(11) 0.0181(10) 0.0053(8) -0.0019(9) 0.0009(9)
C20 0.0196(10) 0.0278(10) 0.0199(10) 0.0040(8) 0.0001(8) -0.0005(8)
C21 0.0214(10) 0.0282(10) 0.0252(11) 0.0069(8) -0.0028(9) 0.0013(8)
C22 0.0215(10) 0.0226(9) 0.0284(11) 0.0039(8) -0.0018(9) 0.0029(8)
C23 0.0221(10) 0.0260(10) 0.0218(10) -0.0001(8) -0.0016(8) 0.0029(8)
C24 0.0191(9) 0.0225(9) 0.0196(10) 0.0014(7) -0.0015(8) 0.0017(8)
C25 0.0189(10) 0.0229(9) 0.0194(10) 0.0001(8) -0.0016(8) 0.0021(8)
C26 0.0168(9) 0.0250(9) 0.0190(10) 0.0021(8) -0.0004(8) 0.0004(8)
C27 0.0282(11) 0.0171(8) 0.0141(9) -0.0003(7) -0.0020(8) 0.0007(8)
C28 0.0270(11) 0.0295(10) 0.0227(11) 0.0023(8) -0.0039(9) -0.0037(9)
C29 0.0457(15) 0.0273(11) 0.0300(12) -0.0018(9) -0.0098(11) -0.0127(10)
C30 0.0583(15) 0.0208(10) 0.0184(11) -0.0030(8) -0.0031(10) -0.0014(10)
C31 0.0401(13) 0.0259(10) 0.0201(10) -0.0014(8) 0.0074(9) 0.0049(9)
C32 0.0280(11) 0.0197(9) 0.0190(10) 0.0008(7) 0.0015(8) 0.0005(8)
C33 0.0263(12) 0.0496(14) 0.0447(14) 0.0025(11) -0.0042(11) -0.0074(11)
C34 0.100(2) 0.0275(12) 0.0291(13) -0.0087(10) 0.0009(14) -0.0016(13)
C35 0.0270(11) 0.0277(11) 0.0416(13) -0.0049(9) 0.0061(10) -0.0027(9)
C36 0.0245(10) 0.0195(9) 0.0154(9) 0.0012(7) -0.0005(8) 0.0065(8)
C37 0.0231(10) 0.0242(10) 0.0237(11) -0.0009(8) -0.0036(8) 0.0039(8)
C38 0.0268(11) 0.0254(10) 0.0280(11) -0.0063(8) -0.0080(9) 0.0024(8)
C39 0.0313(12) 0.0286(10) 0.0191(10) -0.0033(8) -0.0049(9) 0.0092(9)
C40 0.0242(11) 0.0299(11) 0.0247(11) -0.0001(8) 0.0024(9) 0.0039(8)
C41 0.0259(10) 0.0225(9) 0.0212(10) 0.0007(8) -0.0028(8) 0.0021(8)
C42 0.0252(12) 0.0345(12) 0.0450(14) -0.0098(10) -0.0010(10) -0.0006(9)
C43 0.0401(14) 0.0431(13) 0.0299(13) -0.0143(10) -0.0037(10) 0.0091(11)
C44 0.0304(12) 0.0303(11) 0.0387(13) -0.0063(10) 0.0047(10) -0.0033(9)
O3 0.149(5) 0.115(4) 0.167(5) -0.030(3) 0.058(4) -0.059(4)
C45A 0.0492(19) 0.073(2) 0.120(3) -0.035(2) 0.0133(19) -0.0160(17)
C46A 0.053(4) 0.041(3) 0.073(4) -0.017(3) 0.025(3) -0.016(3)
C45B 0.0492(19) 0.073(2) 0.120(3) -0.035(2) 0.0133(19) -0.0160(17)
C46B 0.024(3) 0.031(3) 0.096(5) -0.006(3) 0.010(3) 0.016(2)

loop_
_atom_type_symbol
_atom_type_description
_atom_type_scat_dispersion_real
_atom_type_scat_dispersion_imag
_atom_type_scat_source
C C 0.0033 0.0016 'International Tables Vol C Tables 4.2.6.8 and 6.1.1.4'
H H 0.0000 0.0000 'International Tables Vol C Tables 4.2.6.8 and 6.1.1.4'
N N 0.0061 0.0033 'International Tables Vol C Tables 4.2.6.8 and 6.1.1.4'
O O 0.0106 0.0060 'International Tables Vol C Tables 4.2.6.8 and 6.1.1.4'
Ni Ni 0.3393 1.1124 'International Tables Vol C Tables 4.2.6.8 and 6.1.1.4'

loop_
_geom_angle_atom_site_label_1
_geom_angle_atom_site_label_2
_geom_angle_atom_site_label_3
_geom_angle
_geom_angle_site_symmetry_1
_geom_angle_site_symmetry_3
O2 Ni1 O1 89.65(5) . .
O2 Ni1 N1 177.46(6) . .
O1 Ni1 N1 91.86(6) . .
O2 Ni1 N2 93.38(6) . .
O1 Ni1 N2 174.45(6) . .
N1 Ni1 N2 85.28(6) . .
C15 N1 C27 118.22(15) . .
C15 N1 Ni1 112.51(12) . .
C27 N1 Ni1 128.97(12) . .
C25 N2 C36 121.09(15) . .
C25 N2 Ni1 112.25(12) . .
C36 N2 Ni1 126.65(12) . .
C1 O1 Ni1 109.81(11) . .
C2 O2 Ni1 110.51(11) . .
O1 C1 C6 122.81(16) . .
O1 C1 C2 115.79(16) . .
C6 C1 C2 121.37(17) . .
O2 C2 C3 125.05(16) . .
O2 C2 C1 114.19(16) . .
C3 C2 C1 120.74(16) . .
C2 C3 C4 116.33(17) . .
C2 C3 C7 120.32(16) . .
C4 C3 C7 123.28(17) . .
C5 C4 C3 123.86(18) . .
C5 C4 H4A 118.1 . .
C3 C4 H4A 118.1 . .
C6 C5 C4 118.14(17) . .
C6 C5 C11 118.96(17) . .
C4 C5 C11 122.89(18) . .
C1 C6 C5 119.56(17) . .
C1 C6 H6A 120.2 . .
C5 C6 H6A 120.2 . .
C3 C7 C8 112.47(15) . .
C3 C7 C9 110.56(15) . .
C8 C7 C9 107.40(15) . .
C3 C7 C10 108.75(15) . .
C8 C7 C10 108.23(16) . .
C9 C7 C10 109.36(15) . .
C7 C8 H8A 109.5 . .
C7 C8 H8B 109.5 . .
H8A C8 H8B 109.5 . .
C7 C8 H8C 109.5 . .
H8A C8 H8C 109.5 . .
H8B C8 H8C 109.5 . .
C7 C9 H9A 109.5 . .
C7 C9 H9B 109.5 . .
H9A C9 H9B 109.5 . .
C7 C9 H9C 109.5 . .
H9A C9 H9C 109.5 . .
H9B C9 H9C 109.5 . .
C7 C10 H10A 109.5 . .
C7 C10 H10B 109.5 . .
H10A C10 H10B 109.5 . .
C7 C10 H10C 109.5 . .
H10A C10 H10C 109.5 . .
H10B C10 H10C 109.5 . .
C13 C11 C14 110.3(2) . .
C13 C11 C5 110.2(2) . .
C14 C11 C5 113.56(19) . .
C13 C11 C12 107.6(2) . .
C14 C11 C12 106.6(2) . .
C5 C11 C12 108.4(2) . .
C11 C12 H12A 109.5 . .
C11 C12 H12B 109.5 . .
H12A C12 H12B 109.5 . .
C11 C12 H12C 109.5 . .
H12A C12 H12C 109.5 . .
H12B C12 H12C 109.5 . .
C11 C13 H13A 109.5 . .
C11 C13 H13B 109.5 . .
H13A C13 H13B 109.5 . .
C11 C13 H13C 109.5 . .
H13A C13 H13C 109.5 . .
H13B C13 H13C 109.5 . .
C11 C14 H14A 109.5 . .
C11 C14 H14B 109.5 . .
H14A C14 H14B 109.5 . .
C11 C14 H14C 109.5 . .
H14A C14 H14C 109.5 . .
H14B C14 H14C 109.5 . .
N1 C15 C16 136.20(17) . .
N1 C15 C25 115.17(17) . .
C16 C15 C25 108.54(15) . .
C17 C16 C26 119.63(17) . .
C17 C16 C15 135.44(18) . .
C26 C16 C15 104.93(16) . .
C16 C17 C18 117.60(18) . .
C16 C17 H17A 121.2 . .
C18 C17 H17A 121.2 . .
C19 C18 C17 122.83(19) . .
C19 C18 H18A 118.6 . .
C17 C18 H18A 118.6 . .
C18 C19 C20 120.91(18) . .
C18 C19 H19A 119.5 . .
C20 C19 H19A 119.5 . .
C26 C20 C19 115.94(17) . .
C26 C20 C21 115.90(18) . .
C19 C20 C21 128.16(18) . .
C22 C21 C20 120.69(18) . .
C22 C21 H21A 119.7 . .
C20 C21 H21A 119.7 . .
C21 C22 C23 122.87(18) . .
C21 C22 H22A 118.6 . .
C23 C22 H22A 118.6 . .
C24 C23 C22 117.80(18) . .
C24 C23 H23A 121.1 . .
C22 C23 H23A 121.1 . .
C23 C24 C26 119.23(17) . .
C23 C24 C25 135.31(18) . .
C26 C24 C25 105.46(16) . .
N2 C25 C24 138.09(18) . .
N2 C25 C15 114.22(16) . .
C24 C25 C15 107.59(16) . .
C20 C26 C16 123.09(18) . .
C20 C26 C24 123.51(17) . .
C16 C26 C24 113.39(16) . .
C28 C27 C32 122.46(17) . .
C28 C27 N1 117.95(17) . .
C32 C27 N1 119.57(16) . .
C29 C28 C27 117.76(19) . .
C29 C28 C33 120.58(19) . .
C27 C28 C33 121.66(19) . .
C30 C29 C28 122.0(2) . .
C30 C29 H29A 119.0 . .
C28 C29 H29A 119.0 . .
C29 C30 C31 118.80(18) . .
C29 C30 C34 120.3(2) . .
C31 C30 C34 120.9(2) . .
C30 C31 C32 121.4(2) . .
C30 C31 H31A 119.3 . .
C32 C31 H31A 119.3 . .
C27 C32 C31 117.54(18) . .
C27 C32 C35 120.75(16) . .
C31 C32 C35 121.70(19) . .
C28 C33 H33A 109.5 . .
C28 C33 H33B 109.5 . .
H33A C33 H33B 109.5 . .
C28 C33 H33C 109.5 . .
H33A C33 H33C 109.5 . .
H33B C33 H33C 109.5 . .
C30 C34 H34A 109.5 . .
C30 C34 H34B 109.5 . .
H34A C34 H34B 109.5 . .
C30 C34 H34C 109.5 . .
H34A C34 H34C 109.5 . .
H34B C34 H34C 109.5 . .
C32 C35 H35A 109.5 . .
C32 C35 H35B 109.5 . .
H35A C35 H35B 109.5 . .
C32 C35 H35C 109.5 . .
H35A C35 H35C 109.5 . .
H35B C35 H35C 109.5 . .
C37 C36 C41 122.13(17) . .
C37 C36 N2 120.18(17) . .
C41 C36 N2 117.64(16) . .
C36 C37 C38 117.64(18) . .
C36 C37 C42 121.12(17) . .
C38 C37 C42 121.24(18) . .
C39 C38 C37 122.32(18) . .
C39 C38 H38A 118.8 . .
C37 C38 H38A 118.8 . .
C38 C39 C40 118.05(18) . .
C38 C39 C43 121.48(19) . .
C40 C39 C43 120.44(19) . .
C41 C40 C39 122.08(19) . .
C41 C40 H40A 119.0 . .
C39 C40 H40A 119.0 . .
C40 C41 C36 117.79(18) . .
C40 C41 C44 120.70(18) . .
C36 C41 C44 121.52(17) . .
C37 C42 H42A 109.5 . .
C37 C42 H42B 109.5 . .
H42A C42 H42B 109.5 . .
C37 C42 H42C 109.5 . .
H42A C42 H42C 109.5 . .
H42B C42 H42C 109.5 . .
C39 C43 H43A 109.5 . .
C39 C43 H43B 109.5 . .
H43A C43 H43B 109.5 . .
C39 C43 H43C 109.5 . .
H43A C43 H43C 109.5 . .
H43B C43 H43C 109.5 . .
C41 C44 H44A 109.5 . .
C41 C44 H44B 109.5 . .
H44A C44 H44B 109.5 . .
C41 C44 H44C 109.5 . .
H44A C44 H44C 109.5 . .
H44B C44 H44C 109.5 . .
C46B O3 C46B 179.997(2) . 5_666
C46B O3 C46A 60.4(3) . .
C46B O3 C46A 119.6(3) 5_666 .
C46B O3 C46A 119.6(3) . 5_666
C46B O3 C46A 60.4(3) 5_666 5_666
C46A O3 C46A 180.0(4) . 5_666
C45A C46A O3 121.0(5) . .
C45A C46A H46A 107.1 . .
O3 C46A H46A 107.1 . .
C45A C46A H46B 107.1 . .
O3 C46A H46B 107.1 . .
H46A C46A H46B 106.8 . .
O3 C46B H46C 107.6 . .
O3 C46B H46D 107.6 . .
H46C C46B H46D 107.0 . .

loop_
_geom_bond_atom_site_label_1
_geom_bond_atom_site_label_2
_geom_bond_distance
_geom_bond_site_symmetry_2
Ni1 O2 1.8076(13) .
Ni1 O1 1.8096(12) .
Ni1 N1 1.8762(15) .
Ni1 N2 1.8987(15) .
N1 C15 1.299(2) .
N1 C27 1.445(2) .
N2 C25 1.297(2) .
N2 C36 1.453(2) .
O1 C1 1.356(2) .
O2 C2 1.362(2) .
C1 C6 1.385(2) .
C1 C2 1.402(2) .
C2 C3 1.400(2) .
C3 C4 1.401(2) .
C3 C7 1.535(3) .
C4 C5 1.399(3) .
C4 H4A 0.9500 .
C5 C6 1.395(3) .
C5 C11 1.536(3) .
C6 H6A 0.9500 .
C7 C8 1.536(3) .
C7 C9 1.540(2) .
C7 C10 1.541(3) .
C8 H8A 0.9800 .
C8 H8B 0.9800 .
C8 H8C 0.9800 .
C9 H9A 0.9800 .
C9 H9B 0.9800 .
C9 H9C 0.9800 .
C10 H10A 0.9800 .
C10 H10B 0.9800 .
C10 H10C 0.9800 .
C11 C13 1.505(4) .
C11 C14 1.506(3) .
C11 C12 1.554(4) .
C12 H12A 0.9800 .
C12 H12B 0.9800 .
C12 H12C 0.9800 .
C13 H13A 0.9800 .
C13 H13B 0.9800 .
C13 H13C 0.9800 .
C14 H14A 0.9800 .
C14 H14B 0.9800 .
C14 H14C 0.9800 .
C15 C16 1.459(3) .
C15 C25 1.472(2) .
C16 C17 1.381(3) .
C16 C26 1.423(3) .
C17 C18 1.411(3) .
C17 H17A 0.9500 .
C18 C19 1.375(3) .
C18 H18A 0.9500 .
C19 C20 1.419(3) .
C19 H19A 0.9500 .
C20 C26 1.398(2) .
C20 C21 1.423(3) .
C21 C22 1.369(3) .
C21 H21A 0.9500 .
C22 C23 1.421(3) .
C22 H22A 0.9500 .
C23 C24 1.376(3) .
C23 H23A 0.9500 .
C24 C26 1.423(2) .
C24 C25 1.460(2) .
C27 C28 1.389(3) .
C27 C32 1.390(3) .
C28 C29 1.386(3) .
C28 C33 1.508(3) .
C29 C30 1.377(3) .
C29 H29A 0.9500 .
C30 C31 1.390(3) .
C30 C34 1.511(3) .
C31 C32 1.396(3) .
C31 H31A 0.9500 .
C32 C35 1.498(3) .
C33 H33A 0.9800 .
C33 H33B 0.9800 .
C33 H33C 0.9800 .
C34 H34A 0.9800 .
C34 H34B 0.9800 .
C34 H34C 0.9800 .
C35 H35A 0.9800 .
C35 H35B 0.9800 .
C35 H35C 0.9800 .
C36 C37 1.390(3) .
C36 C41 1.395(3) .
C37 C38 1.395(3) .
C37 C42 1.507(3) .
C38 C39 1.381(3) .
C38 H38A 0.9500 .
C39 C40 1.393(3) .
C39 C43 1.511(3) .
C40 C41 1.389(3) .
C40 H40A 0.9500 .
C41 C44 1.505(3) .
C42 H42A 0.9800 .
C42 H42B 0.9800 .
C42 H42C 0.9800 .
C43 H43A 0.9800 .
C43 H43B 0.9800 .
C43 H43C 0.9800 .
C44 H44A 0.9800 .
C44 H44B 0.9800 .
C44 H44C 0.9800 .
O3 C46B 1.381(5) .
O3 C46B 1.381(5) 5_666
O3 C46A 1.525(5) .
O3 C46A 1.525(5) 5_666
C45A C46A 1.379(6) .
C45A H45A 0.9800 .
C45A H45B 0.9800 .
C45A H45C 0.9800 .
C46A H46A 0.9900 .
C46A H46B 0.9900 .
C46B H46C 0.9900 .
C46B H46D 0.9900 .

loop_
_geom_torsion_atom_site_label_1
_geom_torsion_atom_site_label_2
_geom_torsion_atom_site_label_3
_geom_torsion_atom_site_label_4
_geom_torsion
_geom_torsion_site_symmetry_1
O2 Ni1 N1 C15 63.7(14) .
O1 Ni1 N1 C15 -169.70(13) .
N2 Ni1 N1 C15 5.54(13) .
O2 Ni1 N1 C27 -109.8(13) .
O1 Ni1 N1 C27 16.80(16) .
N2 Ni1 N1 C27 -167.96(16) .
O2 Ni1 N2 C25 175.01(13) .
O1 Ni1 N2 C25 52.0(7) .
N1 Ni1 N2 C25 -7.15(13) .
O2 Ni1 N2 C36 -6.44(15) .
O1 Ni1 N2 C36 -129.5(6) .
N1 Ni1 N2 C36 171.40(15) .
O2 Ni1 O1 C1 1.31(12) .
N1 Ni1 O1 C1 -176.65(12) .
N2 Ni1 O1 C1 124.5(6) .
O1 Ni1 O2 C2 -1.64(12) .
N1 Ni1 O2 C2 125.0(13) .
N2 Ni1 O2 C2 -176.99(12) .
Ni1 O1 C1 C6 177.72(15) .
Ni1 O1 C1 C2 -0.71(19) .
Ni1 O2 C2 C3 -177.04(14) .
Ni1 O2 C2 C1 1.59(19) .
O1 C1 C2 O2 -0.6(2) .
C6 C1 C2 O2 -179.04(17) .
O1 C1 C2 C3 178.10(16) .
C6 C1 C2 C3 -0.4(3) .
O2 C2 C3 C4 178.51(17) .
C1 C2 C3 C4 0.0(3) .
O2 C2 C3 C7 1.3(3) .
C1 C2 C3 C7 -177.29(17) .
C2 C3 C4 C5 0.1(3) .
C7 C3 C4 C5 177.26(18) .
C3 C4 C5 C6 0.2(3) .
C3 C4 C5 C11 -178.1(2) .
O1 C1 C6 C5 -177.67(18) .
C2 C1 C6 C5 0.7(3) .
C4 C5 C6 C1 -0.6(3) .
C11 C5 C6 C1 177.8(2) .
C2 C3 C7 C8 -179.44(16) .
C4 C3 C7 C8 3.5(3) .
C2 C3 C7 C9 -59.4(2) .
C4 C3 C7 C9 123.54(19) .
C2 C3 C7 C10 60.7(2) .
C4 C3 C7 C10 -116.4(2) .
C6 C5 C11 C13 56.4(3) .
C4 C5 C11 C13 -125.3(3) .
C6 C5 C11 C14 -179.4(3) .
C4 C5 C11 C14 -1.0(4) .
C6 C5 C11 C12 -61.1(3) .
C4 C5 C11 C12 117.2(2) .
C27 N1 C15 C16 -4.9(3) .
Ni1 N1 C15 C16 -179.15(19) .
C27 N1 C15 C25 171.19(16) .
Ni1 N1 C15 C25 -3.1(2) .
N1 C15 C16 C17 -0.6(4) .
C25 C15 C16 C17 -176.9(2) .
N1 C15 C16 C26 179.2(2) .
C25 C15 C16 C26 2.9(2) .
C26 C16 C17 C18 0.8(3) .
C15 C16 C17 C18 -179.4(2) .
C16 C17 C18 C19 -0.6(3) .
C17 C18 C19 C20 0.4(3) .
C18 C19 C20 C26 -0.5(3) .
C18 C19 C20 C21 -179.3(2) .
C26 C20 C21 C22 -0.5(3) .
C19 C20 C21 C22 178.36(19) .
C20 C21 C22 C23 -0.4(3) .
C21 C22 C23 C24 0.6(3) .
C22 C23 C24 C26 0.1(3) .
C22 C23 C24 C25 180.0(2) .
C36 N2 C25 C24 4.3(3) .
Ni1 N2 C25 C24 -177.1(2) .
C36 N2 C25 C15 -171.48(16) .
Ni1 N2 C25 C15 7.2(2) .
C23 C24 C25 N2 5.6(4) .
C26 C24 C25 N2 -174.6(2) .
C23 C24 C25 C15 -178.5(2) .
C26 C24 C25 C15 1.4(2) .
N1 C15 C25 N2 -2.8(2) .
C16 C15 C25 N2 174.31(16) .
N1 C15 C25 C24 -179.87(16) .
C16 C15 C25 C24 -2.7(2) .
C19 C20 C26 C16 0.7(3) .
C21 C20 C26 C16 179.68(17) .
C19 C20 C26 C24 -177.82(18) .
C21 C20 C26 C24 1.1(3) .
C17 C16 C26 C20 -0.9(3) .
C15 C16 C26 C20 179.23(17) .
C17 C16 C26 C24 177.73(17) .
C15 C16 C26 C24 -2.1(2) .
C23 C24 C26 C20 -1.0(3) .
C25 C24 C26 C20 179.11(17) .
C23 C24 C26 C16 -179.65(17) .
C25 C24 C26 C16 0.4(2) .
C15 N1 C27 C28 -84.7(2) .
Ni1 N1 C27 C28 88.4(2) .
C15 N1 C27 C32 93.7(2) .
Ni1 N1 C27 C32 -93.13(19) .
C32 C27 C28 C29 0.8(3) .
N1 C27 C28 C29 179.18(17) .
C32 C27 C28 C33 -179.20(19) .
N1 C27 C28 C33 -0.8(3) .
C27 C28 C29 C30 -1.0(3) .
C33 C28 C29 C30 179.0(2) .
C28 C29 C30 C31 0.3(3) .
C28 C29 C30 C34 178.4(2) .
C29 C30 C31 C32 0.6(3) .
C34 C30 C31 C32 -177.52(19) .
C28 C27 C32 C31 0.1(3) .
N1 C27 C32 C31 -178.30(16) .
C28 C27 C32 C35 -179.14(18) .
N1 C27 C32 C35 2.5(3) .
C30 C31 C32 C27 -0.8(3) .
C30 C31 C32 C35 178.42(19) .
C25 N2 C36 C37 -91.5(2) .
Ni1 N2 C36 C37 90.1(2) .
C25 N2 C36 C41 91.0(2) .
Ni1 N2 C36 C41 -87.42(19) .
C41 C36 C37 C38 0.2(3) .
N2 C36 C37 C38 -177.24(16) .
C41 C36 C37 C42 -179.76(18) .
N2 C36 C37 C42 2.8(3) .
C36 C37 C38 C39 0.0(3) .
C42 C37 C38 C39 179.93(19) .
C37 C38 C39 C40 0.1(3) .
C37 C38 C39 C43 -177.63(19) .
C38 C39 C40 C41 -0.3(3) .
C43 C39 C40 C41 177.41(19) .
C39 C40 C41 C36 0.5(3) .
C39 C40 C41 C44 -179.42(19) .
C37 C36 C41 C40 -0.4(3) .
N2 C36 C41 C40 177.08(16) .
C37 C36 C41 C44 179.48(18) .
N2 C36 C41 C44 -3.0(3) .
C46B O3 C46A C45A 2.2(4) .
C46B O3 C46A C45A -177.8(4) 5_666
C46A O3 C46A C45A -96(2) 5_666
